data_2210434
loop_
_publ_author_name
'Cai, Min-Ying'
'Chen, Jian-Zhong'

_publ_section_title
;
 4-Dimethylaminopyridinium dichloroacetate dichloroacetic acid
;
_journal_coeditor_code XU2088
_journal_issue 9
_journal_name_full 'Acta Crystallographica Section E'
_journal_page_first o3996
_journal_page_last o3997
_journal_paper_doi 10.1107/S1600536806032363
_journal_volume 62
_journal_year 2006
_chemical_formula_iupac 'C7 H11 N2 +, C2 H Cl2 O2 -, C2 H2 Cl2 O2'
_chemical_formula_moiety 'C7 H11 N2 +, C2 H Cl2 O2 -, C2 H2 Cl2 O2'
_chemical_formula_sum 'C11 H14 Cl4 N2 O4'
_chemical_formula_weight 380.04
_chemical_name_systematic
;
4-Dimethylaminopyridinium dichloroacetate dichloroacetic acid
;
_space_group_IT_number 7
_symmetry_cell_setting monoclinic
_symmetry_space_group_name_Hall 'P -2yc'
_symmetry_space_group_name_H-M 'P 1 c 1'
_atom_sites_solution_hydrogens geom
_atom_sites_solution_primary direct
_atom_sites_solution_secondary difmap
_audit_creation_method SHELXL-97
_cell_angle_alpha 90.00
_cell_angle_beta 111.37(3)
_cell_angle_gamma 90.00
_cell_formula_units_Z 2
_cell_length_a 8.8300(18)
_cell_length_b 5.8740(12)
_cell_length_c 17.096(3)
_cell_measurement_reflns_used 3634
_cell_measurement_temperature 293(2)
_cell_measurement_theta_max 27.5
_cell_measurement_theta_min 3.4
_cell_volume 825.8(3)
_computing_cell_refinement TEXRAY
_computing_data_collection 'TEXRAY (Molecular Structure Corporation, 1999)'
_computing_data_reduction 'TEXSAN (Molecular Structure Corporation, 1999)'
_computing_molecular_graphics 'ORTEX (McArdle, 1995)'
_computing_publication_material SHELXL97
_computing_structure_refinement 'SHELXL97 (Sheldrick, 1997)'
_computing_structure_solution 'SHELXS97 (Sheldrick, 1997)'
_diffrn_ambient_temperature 293(2)
_diffrn_measured_fraction_theta_full 1.00
_diffrn_measured_fraction_theta_max 1.00
_diffrn_measurement_device_type 'Rigaku Weissenberg IP'
_diffrn_measurement_method \w
_diffrn_radiation_monochromator graphite
_diffrn_radiation_source 'fine-focus sealed tube'
_diffrn_radiation_type MoK\a
_diffrn_radiation_wavelength 0.71073
_diffrn_reflns_av_R_equivalents 0.055
_diffrn_reflns_av_sigmaI/netI 0.087
_diffrn_reflns_limit_h_max 11
_diffrn_reflns_limit_h_min -11
_diffrn_reflns_limit_k_max 7
_diffrn_reflns_limit_k_min -7
_diffrn_reflns_limit_l_max 22
_diffrn_reflns_limit_l_min -22
_diffrn_reflns_number 7654
_diffrn_reflns_theta_full 27.5
_diffrn_reflns_theta_max 27.5
_diffrn_reflns_theta_min 3.4
_diffrn_standards_interval_count 0
_diffrn_standards_interval_time 0
_diffrn_standards_number 0
_exptl_absorpt_coefficient_mu 0.731
_exptl_absorpt_correction_type none
_exptl_crystal_colour colorless
_exptl_crystal_density_diffrn 1.528
_exptl_crystal_density_method 'not measured'
_exptl_crystal_description chunk
_exptl_crystal_F_000 388
_exptl_crystal_size_max 0.1
_exptl_crystal_size_mid 0.1
_exptl_crystal_size_min 0.1
_refine_diff_density_max 0.46
_refine_diff_density_min -0.27
_refine_ls_abs_structure_details 'Flack (1983), 1730 Friedel Pairs'
_refine_ls_abs_structure_Flack 0.41(9)
_refine_ls_extinction_coef 0.055(6)
_refine_ls_extinction_expression Fc^*^=kFc[1+0.001xFc^2^\l^3^/sin(2\q)]^-1/4^
_refine_ls_extinction_method SHELXL97
_refine_ls_goodness_of_fit_ref 0.988
_refine_ls_hydrogen_treatment mixed
_refine_ls_matrix_type full
_refine_ls_number_parameters 199
_refine_ls_number_reflns 3634
_refine_ls_number_restraints 2
_refine_ls_restrained_S_all 0.987
_refine_ls_R_factor_all 0.066
_refine_ls_R_factor_gt 0.049
_refine_ls_shift/su_max 0.000
_refine_ls_shift/su_mean 0.000
_refine_ls_structure_factor_coef Fsqd
_refine_ls_weighting_details 'calc w=1/[\s^2^(Fo^2^)+(0.0806P)^2^] where P=(Fo^2^+2Fc^2^)/3'
_refine_ls_weighting_scheme calc
_refine_ls_wR_factor_gt 0.136
_refine_ls_wR_factor_ref 0.146
_reflns_number_gt 2604
_reflns_number_total 3634
_reflns_threshold_expression I>2\s(I)
_cod_data_source_file xu2088.cif
_cod_data_source_block I
_cod_depositor_comments
;
The following automatic conversions were performed:
'_symmetry_cell_setting' value 'Monoclinic' changed to 'monoclinic'
according to '/home/saulius/struct/CIF-dictionaries/cif_core.dic'
dictionary named 'cif_core.dic' version 2.4.1 from 2010-06-29.

Automatic conversion script
Id: cif_fix_enum 1527 2010-12-29 10:47:43Z saulius 

The following automatic conversions were performed:

'_symmetry_cell_setting' value 'Monoclinic' changed to 'monoclinic'
according to /home/saulius/struct/CIF-dictionaries/cif_core.dic
dictionary named 'cif_core.dic' version 2.4.1 from 2010-06-29.

Automatic conversion script
Id: cif_fix_values 1715 2011-07-08 13:25:40Z adriana 
;
_cod_original_sg_symbol_H-M 'P c'
_cod_database_code 2210434
_cod_database_fobs_code 2210434

loop_
_symmetry_equiv_pos_as_xyz
'x, y, z'
'x, -y, z+1/2'

loop_
_atom_site_type_symbol
_atom_site_label
_atom_site_fract_x
_atom_site_fract_y
_atom_site_fract_z
_atom_site_U_iso_or_equiv
_atom_site_adp_type
_atom_site_calc_flag
_atom_site_refinement_flags
_atom_site_occupancy
Cl Cl1 0.94699(16) 0.71566(17) 0.32488(10) 0.0812(4) Uani d . 1
Cl Cl2 1.06169(13) 0.3092(2) 0.42635(7) 0.0724(4) Uani d . 1
Cl Cl3 0.18669(16) -0.22003(18) 0.16499(11) 0.0839(5) Uani d . 1
Cl Cl4 0.10189(14) 0.2065(2) 0.07354(7) 0.0774(4) Uani d . 1
N N1 0.6837(5) 0.1679(6) 0.6095(2) 0.0621(9) Uani d . 1
H H 0.539(7) 0.210(9) 0.238(3) 0.070(15) Uiso d . 1
N N2 0.5194(5) 0.7138(5) 0.4492(2) 0.0511(7) Uani d . 1
O O1 0.7144(3) 0.3106(6) 0.29367(18) 0.0637(8) Uani d . 1
O O2 0.8394(4) 0.1883(5) 0.2092(2) 0.0584(8) Uani d . 1
O O3 0.3383(4) 0.2870(6) 0.28991(19) 0.0640(8) Uani d . 1
O O4 0.4521(4) 0.1405(6) 0.20425(19) 0.0566(7) Uani d . 1
H H1 0.723(6) 0.054(9) 0.649(3) 0.068(13) Uiso d . 1
C C1 0.5706(4) 0.5337(6) 0.5011(2) 0.0439(7) Uani d . 1
C C2 0.5085(5) 0.4829(6) 0.5641(2) 0.0508(8) Uani d . 1
H H2 0.4264 0.5724 0.5700 0.061 Uiso calc R 1
C C3 0.5675(6) 0.3054(8) 0.6158(3) 0.0615(11) Uani d . 1
H H3 0.5261 0.2768 0.6576 0.074 Uiso calc R 1
C C4 0.7429(6) 0.2066(7) 0.5486(3) 0.0597(10) Uani d . 1
H H4 0.8223 0.1098 0.5437 0.072 Uiso calc R 1
C C5 0.6898(5) 0.3842(7) 0.4939(3) 0.0564(9) Uani d . 1
H H5 0.7320 0.4065 0.4519 0.068 Uiso calc R 1
C C6 0.3867(6) 0.8564(7) 0.4525(4) 0.0688(12) Uani d . 1
H H6A 0.3664 0.9764 0.4118 0.103 Uiso calc R 1
H H6B 0.4159 0.9211 0.5077 0.103 Uiso calc R 1
H H6C 0.2903 0.7657 0.4403 0.103 Uiso calc R 1
C C7 0.5864(8) 0.7627(9) 0.3853(3) 0.0733(14) Uani d . 1
H H7A 0.5357 0.8967 0.3549 0.110 Uiso calc R 1
H H7B 0.5665 0.6362 0.3473 0.110 Uiso calc R 1
H H7C 0.7014 0.7874 0.4114 0.110 Uiso calc R 1
C C8 0.9875(4) 0.4221(7) 0.3233(2) 0.0496(9) Uani d . 1
H H8 1.0704 0.4005 0.2984 0.060 Uiso calc R 1
C C9 0.8312(4) 0.2938(6) 0.2692(2) 0.0425(8) Uani d . 1
C C10 0.1705(5) 0.0782(6) 0.1735(2) 0.0453(7) Uani d . 1
H H10 0.0905 0.1089 0.1996 0.054 Uiso calc R 1
C C11 0.3317(5) 0.1801(6) 0.2286(2) 0.0424(8) Uani d . 1

loop_
_atom_site_aniso_label
_atom_site_aniso_U_11
_atom_site_aniso_U_22
_atom_site_aniso_U_33
_atom_site_aniso_U_12
_atom_site_aniso_U_13
_atom_site_aniso_U_23
Cl1 0.0625(7) 0.0498(5) 0.1175(11) -0.0094(5) 0.0162(7) -0.0052(7)
Cl2 0.0595(7) 0.0821(8) 0.0559(6) 0.0061(6) -0.0024(5) 0.0006(6)
Cl3 0.0582(7) 0.0481(5) 0.1368(12) -0.0102(5) 0.0253(8) 0.0027(7)
Cl4 0.0574(7) 0.0934(9) 0.0655(7) -0.0161(6) 0.0034(5) 0.0191(6)
N1 0.057(2) 0.067(2) 0.0494(17) 0.0096(17) 0.0035(16) 0.0189(17)
N2 0.0519(19) 0.0477(15) 0.0538(16) 0.0084(14) 0.0193(14) 0.0082(14)
O1 0.0402(16) 0.100(2) 0.0568(16) -0.0207(15) 0.0252(13) -0.0316(15)
O2 0.0496(17) 0.0645(16) 0.0664(18) -0.0119(13) 0.0273(14) -0.0287(14)
O3 0.0521(18) 0.084(2) 0.0592(17) -0.0013(15) 0.0236(15) -0.0199(15)
O4 0.0347(13) 0.0766(17) 0.0615(16) -0.0129(13) 0.0212(13) -0.0167(14)
C1 0.0379(16) 0.0483(16) 0.0408(15) -0.0027(14) 0.0088(13) -0.0037(14)
C2 0.048(2) 0.0548(18) 0.0544(19) 0.0001(16) 0.0244(17) -0.0035(16)
C3 0.066(3) 0.072(3) 0.049(2) -0.006(2) 0.022(2) 0.0008(19)
C4 0.046(2) 0.062(2) 0.062(2) 0.0159(18) 0.0087(19) 0.006(2)
C5 0.048(2) 0.071(2) 0.0538(19) 0.0153(18) 0.0224(17) 0.0105(19)
C6 0.053(2) 0.051(2) 0.101(3) 0.0129(19) 0.026(2) 0.011(2)
C7 0.099(4) 0.063(2) 0.066(3) 0.003(3) 0.039(3) 0.005(2)
C8 0.0326(18) 0.061(2) 0.055(2) -0.0051(15) 0.0151(16) -0.0145(18)
C9 0.0323(18) 0.0492(19) 0.045(2) -0.0002(14) 0.0130(15) -0.0018(15)
C10 0.0379(17) 0.0487(17) 0.0535(18) -0.0037(14) 0.0216(15) -0.0008(16)
C11 0.044(2) 0.0409(17) 0.045(2) -0.0018(14) 0.0183(16) 0.0040(15)

loop_
_atom_type_symbol
_atom_type_description
_atom_type_scat_dispersion_real
_atom_type_scat_dispersion_imag
_atom_type_scat_source
C C 0.0033 0.0016 'International Tables Vol C Tables 4.2.6.8 and 6.1.1.4'
H H 0.0000 0.0000 'International Tables Vol C Tables 4.2.6.8 and 6.1.1.4'
N N 0.0061 0.0033 'International Tables Vol C Tables 4.2.6.8 and 6.1.1.4'
O O 0.0106 0.0060 'International Tables Vol C Tables 4.2.6.8 and 6.1.1.4'
Cl Cl 0.1484 0.1585 'International Tables Vol C Tables 4.2.6.8 and 6.1.1.4'

loop_
_geom_angle_atom_site_label_1
_geom_angle_atom_site_label_2
_geom_angle_atom_site_label_3
_geom_angle
_geom_angle_publ_flag
C3 N1 C4 119.0(4) ?
C3 N1 H1 118(3) no
C4 N1 H1 123(3) no
C1 N2 C7 121.4(4) no
C1 N2 C6 120.4(4) no
C7 N2 C6 118.1(4) no
C11 O4 H 110(4) no
N2 C1 C2 122.6(3) no
N2 C1 C5 120.8(3) no
C2 C1 C5 116.6(3) no
C3 C2 C1 120.1(4) no
C3 C2 H2 120.0 no
C1 C2 H2 120.0 no
N1 C3 C2 122.7(4) no
N1 C3 H3 118.6 no
C2 C3 H3 118.6 no
N1 C4 C5 121.8(4) no
N1 C4 H4 119.1 no
C5 C4 H4 119.1 no
C4 C5 C1 119.7(4) no
C4 C5 H5 120.1 no
C1 C5 H5 120.1 no
N2 C6 H6A 109.5 no
N2 C6 H6B 109.5 no
H6A C6 H6B 109.5 no
N2 C6 H6C 109.5 no
H6A C6 H6C 109.5 no
H6B C6 H6C 109.5 no
N2 C7 H7A 109.5 no
N2 C7 H7B 109.5 no
H7A C7 H7B 109.5 no
N2 C7 H7C 109.5 no
H7A C7 H7C 109.5 no
H7B C7 H7C 109.5 no
C9 C8 Cl1 110.1(3) no
C9 C8 Cl2 109.8(3) no
Cl1 C8 Cl2 110.8(2) no
C9 C8 H8 108.7 no
Cl1 C8 H8 108.7 no
Cl2 C8 H8 108.7 no
O2 C9 O1 129.0(3) no
O2 C9 C8 115.8(3) no
O1 C9 C8 115.2(3) no
C11 C10 Cl4 110.3(2) no
C11 C10 Cl3 110.9(3) no
Cl4 C10 Cl3 110.7(2) no
C11 C10 H10 108.3 no
Cl4 C10 H10 108.3 no
Cl3 C10 H10 108.3 no
O3 C11 O4 126.0(4) no
O3 C11 C10 118.9(4) no
O4 C11 C10 115.1(3) no

loop_
_geom_bond_atom_site_label_1
_geom_bond_atom_site_label_2
_geom_bond_distance
_geom_bond_publ_flag
Cl1 C8 1.764(4) no
Cl2 C8 1.769(4) no
Cl3 C10 1.768(4) no
Cl4 C10 1.761(4) no
N1 C3 1.340(6) no
N1 C4 1.344(6) no
N1 H1 0.93(5) ?
N2 C1 1.349(5) ?
N2 C7 1.448(6) no
N2 C6 1.459(5) no
O1 C9 1.250(5) yes
O2 C9 1.222(5) yes
O3 C11 1.205(5) yes
O4 C11 1.296(5) yes
O4 H 0.88(5) ?
C1 C2 1.408(5) no
C1 C5 1.410(5) no
C2 C3 1.343(6) no
C2 H2 0.9300 no
C3 H3 0.9300 no
C4 C5 1.366(6) no
C4 H4 0.9300 no
C5 H5 0.9300 no
C6 H6A 0.9600 no
C6 H6B 0.9600 no
C6 H6C 0.9600 no
C7 H7A 0.9600 no
C7 H7B 0.9600 no
C7 H7C 0.9600 no
C8 C9 1.549(5) no
C8 H8 0.9800 no
C10 C11 1.515(5) no
C10 H10 0.9800 no

loop_
_geom_hbond_atom_site_label_D
_geom_hbond_atom_site_label_H
_geom_hbond_atom_site_label_A
_geom_hbond_site_symmetry_A
_geom_hbond_distance_DH
_geom_hbond_distance_HA
_geom_hbond_distance_DA
_geom_hbond_angle_DHA
O4 H O1 . 0.88(5) 1.60(6) 2.474(3) 171(6)
N1 H1 O2 2 0.93(5) 1.84(5) 2.732(4) 162(4)

loop_
_geom_torsion_atom_site_label_1
_geom_torsion_atom_site_label_2
_geom_torsion_atom_site_label_3
_geom_torsion_atom_site_label_4
_geom_torsion
_geom_torsion_publ_flag
C7 N2 C1 C2 179.6(4) no
C6 N2 C1 C2 -4.5(6) no
C7 N2 C1 C5 -1.1(6) no
C6 N2 C1 C5 174.9(4) no
N2 C1 C2 C3 -177.9(4) no
C5 C1 C2 C3 2.7(5) no
C4 N1 C3 C2 -0.7(7) no
C1 C2 C3 N1 -1.2(6) no
C3 N1 C4 C5 1.0(7) no
N1 C4 C5 C1 0.6(7) no
N2 C1 C5 C4 178.2(4) no
C2 C1 C5 C4 -2.4(6) no
Cl1 C8 C9 O2 120.8(3) no
Cl2 C8 C9 O2 -117.0(3) no
Cl1 C8 C9 O1 -60.0(4) no
Cl2 C8 C9 O1 62.2(4) no
Cl4 C10 C11 O3 114.7(3) no
Cl3 C10 C11 O3 -122.2(3) no
Cl4 C10 C11 O4 -65.7(4) no
Cl3 C10 C11 O4 57.4(4) no

loop_
_cod_related_entry_id
_cod_related_entry_database
_cod_related_entry_code
1 ChemSpider 21127381
